data_4132153
loop_
_publ_author_name
'Hartrampf, Nina'
'Winter, Nils'
'Pupo, Gabriele'
'Stoltz, Brian M.'
'Trauner, Dirk'

_publ_section_title
;
 Total Synthesis of the Norhasubanan Alkaloid Stephadiamine.
;
_journal_issue 28
_journal_name_full 'Journal of the American Chemical Society'
_journal_page_first 8675
_journal_page_last 8680
_journal_paper_doi 10.1021/jacs.8b01918
_journal_volume 140
_journal_year 2018
_chemical_formula_moiety 'C14 H15 N O3'
_chemical_formula_sum 'C14 H15 N O3'
_chemical_formula_weight 245.27
_space_group_crystal_system monoclinic
_space_group_IT_number 14
_space_group_name_Hall '-P 2ybc'
_space_group_name_H-M_alt 'P 1 21/c 1'
_atom_sites_solution_hydrogens geom
_audit_block_code C14H15NO3_qq073_trauner
_audit_creation_method SHELXL-2014
_audit_update_record 13-Feb-18
_cell_angle_alpha 90
_cell_angle_beta 95.298(2)
_cell_angle_gamma 90
_cell_formula_units_Z 4
_cell_length_a 7.2350(2)
_cell_length_b 11.4719(4)
_cell_length_c 14.8725(5)
_cell_measurement_reflns_used 125
_cell_measurement_temperature 200(2)
_cell_measurement_theta_max 23.9623
_cell_measurement_theta_min 2.2618
_cell_volume 1229.13(7)
_computing_cell_refinement 'APEX2 v2012.4-3 (Bruker AXS)'
_computing_data_collection 'Bruker Instrument Service v3.0.21'
_computing_data_reduction 'SAINT V8.18C (Bruker AXS Inc., 2011)'
_computing_structure_refinement
;
Sheldrick, G. M. (2008).
<i>Acta Cryst.</i> A<b>64</b>, 112--122.
;
_computing_structure_solution
;
A. Altomare, M. C. Burla, M. Camalli, G. L. Cascarano, C. Giacovazzo, A.
Guagliardi, A. G. G. Moliterni, G. Polidori, R. Spagna: SIR97: a new tool for
crystal structure determination and refinement; J. Appl. Crystallogr. 1999,
32, 115-119.
;
_diffrn_ambient_temperature 200(2)
_diffrn_detector_area_resol_mean 10.4167
_diffrn_measured_fraction_theta_full 1.000
_diffrn_measured_fraction_theta_max 0.995
_diffrn_measurement_device 'fixed-chi three-circle diffractometer'
_diffrn_measurement_device_type 'Bruker D8Quest'
_diffrn_measurement_method 'mix of phi and omega scans'
_diffrn_radiation_collimation 'focusing mirrors'
_diffrn_radiation_monochromator 'focusing mirrors'
_diffrn_radiation_type MoK\a
_diffrn_radiation_wavelength 0.71073
_diffrn_reflns_av_R_equivalents 0.0330
_diffrn_reflns_av_unetI/netI 0.0212
_diffrn_reflns_Laue_measured_fraction_full 1.000
_diffrn_reflns_Laue_measured_fraction_max 0.995
_diffrn_reflns_limit_h_max 9
_diffrn_reflns_limit_h_min -9
_diffrn_reflns_limit_k_max 14
_diffrn_reflns_limit_k_min -14
_diffrn_reflns_limit_l_max 19
_diffrn_reflns_limit_l_min -19
_diffrn_reflns_number 19144
_diffrn_reflns_point_group_measured_fraction_full 1.000
_diffrn_reflns_point_group_measured_fraction_max 0.995
_diffrn_reflns_theta_full 25.240
_diffrn_reflns_theta_max 27.60
_diffrn_reflns_theta_min 2.751
_diffrn_source 'micro focus source'
_diffrn_source_current 1
_diffrn_source_power 50
_diffrn_source_type 'Bruker I\mS'
_diffrn_source_voltage 50
_exptl_absorpt_coefficient_mu 0.094
_exptl_absorpt_correction_T_max 0.9144
_exptl_absorpt_correction_T_min 0.8791
_exptl_absorpt_correction_type multi-scan
_exptl_absorpt_process_details 'SADABS V2008/1 (Bruker AXS Inc.)'
_exptl_crystal_colour colourless
_exptl_crystal_density_diffrn 1.325
_exptl_crystal_density_method 'not measured'
_exptl_crystal_description block
_exptl_crystal_F_000 520
_exptl_crystal_size_max 0.388
_exptl_crystal_size_mid 0.284
_exptl_crystal_size_min 0.270
_refine_diff_density_max 0.274
_refine_diff_density_min -0.345
_refine_diff_density_rms 0.113
_refine_ls_extinction_method none
_refine_ls_goodness_of_fit_ref 1.045
_refine_ls_hydrogen_treatment constr
_refine_ls_matrix_type full
_refine_ls_number_parameters 165
_refine_ls_number_reflns 2823
_refine_ls_number_restraints 0
_refine_ls_restrained_S_all 1.045
_refine_ls_R_factor_all 0.0540
_refine_ls_R_factor_gt 0.0438
_refine_ls_shift/su_max 0.000
_refine_ls_shift/su_mean 0.000
_refine_ls_structure_factor_coef Fsqd
_refine_ls_weighting_details 'w=1/[\s^2^(Fo^2^)+(0.0512P)^2^+0.3930P] where P=(Fo^2^+2Fc^2^)/3'
_refine_ls_weighting_scheme calc
_refine_ls_wR_factor_gt 0.1055
_refine_ls_wR_factor_ref 0.1140
_reflns_Friedel_coverage 0.000
_reflns_number_gt 2335
_reflns_number_total 2823
_reflns_threshold_expression 'I > 2\s(I)'
_cod_data_source_file ja8b01918_si_002.cif
_cod_data_source_block qq073
_cod_original_sg_symbol_H-M 'P 21/c'
_cod_database_code 4132153
_shelx_space_group_comment
;
The symmetry employed for this shelxl refinement is uniquely defined
by the following loop, which should always be used as a source of
symmetry information in preference to the above space-group names.
They are only intended as comments.
;
_shelxl_version_number 2014-3

loop_
_space_group_symop_operation_xyz
'x, y, z'
'-x, y+1/2, -z+1/2'
'-x, -y, -z'
'x, -y-1/2, z-1/2'

loop_
_atom_site_label
_atom_site_type_symbol
_atom_site_fract_x
_atom_site_fract_y
_atom_site_fract_z
_atom_site_U_iso_or_equiv
_atom_site_adp_type
_atom_site_occupancy
_atom_site_site_symmetry_order
_atom_site_calc_flag
_atom_site_refinement_flags_posn
_atom_site_refinement_flags_adp
O1 O 0.82374(18) -0.01875(10) 0.16294(11) 0.0687(4) Uani 1 1 d . .
O2 O 0.73584(12) 0.41082(8) 0.22566(6) 0.0337(2) Uani 1 1 d . .
O3 O 0.70133(14) 0.59976(8) 0.11919(7) 0.0399(2) Uani 1 1 d . .
N1 N 1.28918(17) 0.17975(12) 0.13493(9) 0.0476(3) Uani 1 1 d . .
C1 C 1.16268(18) 0.18593(12) 0.17487(9) 0.0353(3) Uani 1 1 d . .
C2 C 0.99981(19) 0.19246(13) 0.22615(9) 0.0386(3) Uani 1 1 d . .
H2A H 1.0049 0.2658 0.2613 0.046 Uiso 1 1 calc R U
H2B H 1.0033 0.1268 0.2695 0.046 Uiso 1 1 calc R U
C3 C 0.81567(18) 0.18804(11) 0.16516(9) 0.0337(3) Uani 1 1 d . .
H3 H 0.7141 0.1948 0.2061 0.040 Uiso 1 1 calc R U
C4 C 0.79203(19) 0.06916(12) 0.11930(12) 0.0458(4) Uani 1 1 d . .
C5 C 0.7290(2) 0.06875(13) 0.02063(13) 0.0533(4) Uani 1 1 d . .
H5A H 0.5954 0.0885 0.0117 0.064 Uiso 1 1 calc R U
H5B H 0.7461 -0.0100 -0.0045 0.064 Uiso 1 1 calc R U
C6 C 0.8408(2) 0.15742(14) -0.02862(10) 0.0463(4) Uani 1 1 d . .
H6A H 0.9742 0.1370 -0.0206 0.056 Uiso 1 1 calc R U
H6B H 0.8001 0.1560 -0.0940 0.056 Uiso 1 1 calc R U
C7 C 0.81225(16) 0.27731(12) 0.00858(8) 0.0326(3) Uani 1 1 d . .
C8 C 0.79334(15) 0.29018(11) 0.10093(8) 0.0274(3) Uani 1 1 d . .
C9 C 0.75322(16) 0.39928(10) 0.13461(7) 0.0268(3) Uani 1 1 d . .
C10 C 0.73631(16) 0.49694(11) 0.07816(8) 0.0301(3) Uani 1 1 d . .
C11 C 0.75636(17) 0.48366(13) -0.01291(9) 0.0362(3) Uani 1 1 d . .
H11 H 0.7452 0.5492 -0.0521 0.043 Uiso 1 1 calc R U
C12 C 0.79257(17) 0.37481(13) -0.04662(8) 0.0383(3) Uani 1 1 d . .
H12 H 0.8044 0.3664 -0.1094 0.046 Uiso 1 1 calc R U
C13 C 0.54955(19) 0.43356(13) 0.24680(9) 0.0386(3) Uani 1 1 d . .
H13A H 0.5045 0.5056 0.2169 0.058 Uiso 1 1 calc R U
H13B H 0.5479 0.4420 0.3123 0.058 Uiso 1 1 calc R U
H13C H 0.4691 0.3686 0.2256 0.058 Uiso 1 1 calc R U
C14 C 0.6864(2) 0.70143(13) 0.06362(12) 0.0482(4) Uani 1 1 d . .
H14A H 0.8016 0.7120 0.0347 0.072 Uiso 1 1 calc R U
H14B H 0.6650 0.7697 0.1009 0.072 Uiso 1 1 calc R U
H14C H 0.5823 0.6923 0.0171 0.072 Uiso 1 1 calc R U

loop_
_atom_site_aniso_label
_atom_site_aniso_U_11
_atom_site_aniso_U_22
_atom_site_aniso_U_33
_atom_site_aniso_U_23
_atom_site_aniso_U_13
_atom_site_aniso_U_12
O1 0.0640(8) 0.0307(6) 0.1150(12) 0.0098(6) 0.0268(7) 0.0013(5)
O2 0.0348(5) 0.0411(5) 0.0252(4) -0.0021(4) 0.0025(3) 0.0059(4)
O3 0.0464(6) 0.0273(5) 0.0449(5) 0.0023(4) -0.0022(4) 0.0002(4)
N1 0.0360(6) 0.0596(8) 0.0476(7) 0.0068(6) 0.0060(5) -0.0009(6)
C1 0.0331(7) 0.0371(7) 0.0349(6) 0.0056(5) -0.0011(5) 0.0008(5)
C2 0.0388(7) 0.0432(7) 0.0346(7) 0.0097(6) 0.0080(5) 0.0083(6)
C3 0.0286(6) 0.0309(6) 0.0434(7) 0.0036(5) 0.0129(5) 0.0018(5)
C4 0.0285(7) 0.0309(7) 0.0808(11) -0.0026(7) 0.0207(7) -0.0021(5)
C5 0.0347(8) 0.0396(8) 0.0858(12) -0.0264(8) 0.0076(7) -0.0060(6)
C6 0.0344(7) 0.0540(9) 0.0511(8) -0.0235(7) 0.0082(6) -0.0024(6)
C7 0.0202(5) 0.0442(7) 0.0339(6) -0.0099(5) 0.0041(5) -0.0036(5)
C8 0.0197(5) 0.0307(6) 0.0319(6) -0.0008(5) 0.0030(4) -0.0021(4)
C9 0.0235(5) 0.0323(6) 0.0244(5) -0.0010(4) 0.0007(4) -0.0018(5)
C10 0.0233(6) 0.0322(6) 0.0342(6) 0.0011(5) -0.0013(5) -0.0023(5)
C11 0.0282(6) 0.0477(8) 0.0324(6) 0.0113(5) 0.0007(5) -0.0030(6)
C12 0.0274(6) 0.0625(9) 0.0253(6) -0.0014(6) 0.0043(5) -0.0027(6)
C13 0.0372(7) 0.0440(8) 0.0359(7) -0.0045(6) 0.0092(5) 0.0010(6)
C14 0.0386(8) 0.0333(7) 0.0721(10) 0.0160(7) 0.0015(7) -0.0005(6)

loop_
_atom_type_symbol
_atom_type_description
_atom_type_scat_dispersion_real
_atom_type_scat_dispersion_imag
_atom_type_scat_source
C C 0.0033 0.0016 'International Tables Vol C Tables 4.2.6.8 and 6.1.1.4'
H H 0.0000 0.0000 'International Tables Vol C Tables 4.2.6.8 and 6.1.1.4'
N N 0.0061 0.0033 'International Tables Vol C Tables 4.2.6.8 and 6.1.1.4'
O O 0.0106 0.0060 'International Tables Vol C Tables 4.2.6.8 and 6.1.1.4'

loop_
_geom_angle_atom_site_label_1
_geom_angle_atom_site_label_2
_geom_angle_atom_site_label_3
_geom_angle
C9 O2 C13 113.91(9)
C10 O3 C14 117.08(11)
N1 C1 C2 179.36(16)
C1 C2 C3 112.66(11)
C1 C2 H2A 109.1
C3 C2 H2A 109.1
C1 C2 H2B 109.1
C3 C2 H2B 109.1
H2A C2 H2B 107.8
C8 C3 C4 114.15(12)
C8 C3 C2 112.50(10)
C4 C3 C2 110.31(11)
C8 C3 H3 106.4
C4 C3 H3 106.4
C2 C3 H3 106.4
O1 C4 C5 123.31(15)
O1 C4 C3 119.80(16)
C5 C4 C3 116.89(13)
C4 C5 C6 109.97(12)
C4 C5 H5A 109.7
C6 C5 H5A 109.7
C4 C5 H5B 109.7
C6 C5 H5B 109.7
H5A C5 H5B 108.2
C7 C6 C5 109.63(11)
C7 C6 H6A 109.7
C5 C6 H6A 109.7
C7 C6 H6B 109.7
C5 C6 H6B 109.7
H6A C6 H6B 108.2
C12 C7 C8 118.78(12)
C12 C7 C6 122.00(12)
C8 C7 C6 119.09(12)
C9 C8 C7 119.43(11)
C9 C8 C3 118.98(10)
C7 C8 C3 121.59(11)
O2 C9 C8 118.83(10)
O2 C9 C10 120.15(11)
C8 C9 C10 121.00(11)
O3 C10 C11 125.05(12)
O3 C10 C9 115.73(11)
C11 C10 C9 119.22(12)
C12 C11 C10 119.73(12)
C12 C11 H11 120.1
C10 C11 H11 120.1
C11 C12 C7 121.82(11)
C11 C12 H12 119.1
C7 C12 H12 119.1
O2 C13 H13A 109.5
O2 C13 H13B 109.5
H13A C13 H13B 109.5
O2 C13 H13C 109.5
H13A C13 H13C 109.5
H13B C13 H13C 109.5
O3 C14 H14A 109.5
O3 C14 H14B 109.5
H14A C14 H14B 109.5
O3 C14 H14C 109.5
H14A C14 H14C 109.5
H14B C14 H14C 109.5

loop_
_geom_bond_atom_site_label_1
_geom_bond_atom_site_label_2
_geom_bond_distance
O1 C4 1.2097(19)
O2 C9 1.3778(14)
O2 C13 1.4359(16)
O3 C10 1.3624(16)
O3 C14 1.4278(16)
N1 C1 1.1384(18)
C1 C2 1.4635(18)
C2 C3 1.5418(19)
C2 H2A 0.9900
C2 H2B 0.9900
C3 C8 1.5109(17)
C3 C4 1.5274(19)
C3 H3 1.0000
C4 C5 1.496(2)
C5 C6 1.528(2)
C5 H5A 0.9900
C5 H5B 0.9900
C6 C7 1.5038(19)
C6 H6A 0.9900
C6 H6B 0.9900
C7 C12 1.3869(19)
C7 C8 1.4006(17)
C8 C9 1.3888(17)
C9 C10 1.3986(17)
C10 C11 1.3838(18)
C11 C12 1.380(2)
C11 H11 0.9500
C12 H12 0.9500
C13 H13A 0.9800
C13 H13B 0.9800
C13 H13C 0.9800
C14 H14A 0.9800
C14 H14B 0.9800
C14 H14C 0.9800

loop_
_geom_torsion_atom_site_label_1
_geom_torsion_atom_site_label_2
_geom_torsion_atom_site_label_3
_geom_torsion_atom_site_label_4
_geom_torsion
C1 C2 C3 C8 -62.56(15)
C1 C2 C3 C4 66.16(15)
C8 C3 C4 O1 173.20(12)
C2 C3 C4 O1 45.39(17)
C8 C3 C4 C5 -6.92(16)
C2 C3 C4 C5 -134.73(12)
O1 C4 C5 C6 -133.65(15)
C3 C4 C5 C6 46.48(17)
C4 C5 C6 C7 -60.29(16)
C5 C6 C7 C12 -140.10(13)
C5 C6 C7 C8 35.83(17)
C12 C7 C8 C9 0.82(17)
C6 C7 C8 C9 -175.24(11)
C12 C7 C8 C3 -179.14(11)
C6 C7 C8 C3 4.80(17)
C4 C3 C8 C9 159.79(11)
C2 C3 C8 C9 -73.52(14)
C4 C3 C8 C7 -20.25(16)
C2 C3 C8 C7 106.43(13)
C13 O2 C9 C8 -110.38(12)
C13 O2 C9 C10 71.60(14)
C7 C8 C9 O2 -179.70(10)
C3 C8 C9 O2 0.25(16)
C7 C8 C9 C10 -1.70(17)
C3 C8 C9 C10 178.25(11)
C14 O3 C10 C11 -0.71(18)
C14 O3 C10 C9 178.97(11)
O2 C9 C10 O3 -0.44(16)
C8 C9 C10 O3 -178.42(10)
O2 C9 C10 C11 179.26(11)
C8 C9 C10 C11 1.29(18)
O3 C10 C11 C12 179.68(11)
C9 C10 C11 C12 0.00(18)
C10 C11 C12 C7 -0.88(19)
C8 C7 C12 C11 0.47(18)
C6 C7 C12 C11 176.41(12)
